data_7041128
loop_
_publ_author_name
'Zhang, Ru-Xia'
'Chang, Yi-Xin'
'Shen, Hai-Yun'
'Wang, Wen-Min'
'Zhou, Xiao-Pu'
'Wang, Ni-Ni'
'Cui, Jian-Zhong'
'Gao, Hong-Ling'

_publ_section_title
;
 Modulation of the relaxation dynamics of linear-shaped tetranuclear
 rare-earth clusters through utilizing different solvents.
;
_journal_issue 47
_journal_name_full 'Dalton transactions (Cambridge, England : 2003)'
_journal_page_first 19117
_journal_page_last 19126
_journal_paper_doi 10.1039/c6dt03500k
_journal_volume 45
_journal_year 2016
_chemical_formula_moiety 'C152 H122 N10 O24 Tb4, 2(C2 H3 N)'
_chemical_formula_sum 'C156 H128 N12 O24 Tb4'
_chemical_formula_weight 3190.43
_space_group_crystal_system monoclinic
_space_group_IT_number 14
_space_group_name_Hall '-P 2yn'
_space_group_name_H-M_alt 'P 1 21/n 1'
_symmetry_space_group_name_Hall '-P 2yn'
_symmetry_space_group_name_H-M 'P 1 21/n 1'
_atom_sites_solution_hydrogens geom
_atom_sites_solution_primary direct
_audit_creation_date 2016-09-29
_audit_creation_method
;
Olex2 1.2
(compiled 2016.09.09 svn.r3337 for OlexSys, GUI svn.r5227)
;
_audit_update_record
;
2016-11-04 deposited with the CCDC.
2016-11-07 downloaded from the CCDC.
;
_cell_angle_alpha 90
_cell_angle_beta 99.887(3)
_cell_angle_gamma 90
_cell_formula_units_Z 2
_cell_length_a 14.342(2)
_cell_length_b 27.548(4)
_cell_length_c 19.000(3)
_cell_measurement_reflns_used 7746
_cell_measurement_temperature 113
_cell_measurement_theta_max 27.5
_cell_measurement_theta_min 3.1
_cell_volume 7395.3(19)
_computing_cell_refinement
;
CrystalClear-SM Expert 2.1 b42 (Rigaku, 2015)
;
_computing_data_collection
;
CrystalClear-SM Expert 2.1 b42 (Rigaku, 2015)
;
_computing_data_reduction
;
CrystalClear-SM Expert 2.1 b42 (Rigaku, 2015)
;
_computing_molecular_graphics 'Olex2 (Dolomanov et al., 2009)'
_computing_publication_material 'Olex2 (Dolomanov et al., 2009)'
_computing_structure_refinement 'ShelXL (Sheldrick, 2015)'
_computing_structure_solution 'ShelXS (Sheldrick, 2008)'
_diffrn_ambient_temperature 113
_diffrn_detector PILT
_diffrn_detector_area_resol_mean 5.8140
_diffrn_measured_fraction_theta_full 0.994
_diffrn_measured_fraction_theta_max 0.994
_diffrn_measurement_details
;
scan:
    Number of images: 360
               Slice: -105.0000 - 75.0000
         Image width: 0.5000
            Exp time: 8.0000
       Rotation axis: Omega
               Omega: 0.0000
                 Chi: 45.0000
                 Phi: 0.0000
                 XTD: 44.9648
              2theta: -15.0719
scan:
    Number of images: 300
               Slice: -105.0000 - 45.0000
         Image width: 0.5000
            Exp time: 8.0000
       Rotation axis: Omega
               Omega: 0.0000
                 Chi: 45.0000
                 Phi: 90.0000
                 XTD: 44.9648
              2theta: -15.0719
scan:
    Number of images: 200
               Slice: -105.0000 - -5.0000
         Image width: 0.5000
            Exp time: 8.0000
       Rotation axis: Omega
               Omega: 0.0000
                 Chi: 45.0000
                 Phi: 180.0000
                 XTD: 44.9648
              2theta: -15.0719
;
_diffrn_measurement_device
;
AFC10: Fixed Chi 2 circle
;
_diffrn_measurement_device_type 'Rigaku Pilatus 200K'
_diffrn_measurement_method '\w scans'
_diffrn_measurement_specimen_support Fiber
_diffrn_orient_matrix_type d*Trek
_diffrn_orient_matrix_UB_11 0.037130
_diffrn_orient_matrix_UB_12 -0.025794
_diffrn_orient_matrix_UB_13 0.054452
_diffrn_orient_matrix_UB_21 0.030902
_diffrn_orient_matrix_UB_22 0.008564
_diffrn_orient_matrix_UB_23 -0.017014
_diffrn_orient_matrix_UB_31 0.004250
_diffrn_orient_matrix_UB_32 0.044070
_diffrn_orient_matrix_UB_33 0.029901
_diffrn_radiation_monochromator Confocal
_diffrn_radiation_type MoK\a
_diffrn_radiation_wavelength 0.71073
_diffrn_reflns_av_R_equivalents 0.1193
_diffrn_reflns_av_unetI/netI 0.0898
_diffrn_reflns_Laue_measured_fraction_full 0.994
_diffrn_reflns_Laue_measured_fraction_max 0.994
_diffrn_reflns_limit_h_max 17
_diffrn_reflns_limit_h_min -16
_diffrn_reflns_limit_k_max 26
_diffrn_reflns_limit_k_min -32
_diffrn_reflns_limit_l_max 22
_diffrn_reflns_limit_l_min -22
_diffrn_reflns_number 61849
_diffrn_reflns_point_group_measured_fraction_full 0.994
_diffrn_reflns_point_group_measured_fraction_max 0.994
_diffrn_reflns_theta_full 25.019
_diffrn_reflns_theta_max 25.019
_diffrn_reflns_theta_min 3.108
_diffrn_source 'Rotating Anode'
_diffrn_source_current 24.0
_diffrn_source_power 1.2
_diffrn_source_voltage 50.0
_exptl_absorpt_coefficient_mu 1.960
_exptl_absorpt_correction_T_max 1.000
_exptl_absorpt_correction_T_min 0.478
_exptl_absorpt_correction_type multi-scan
_exptl_crystal_colour Colorless
_exptl_crystal_density_diffrn 1.433
_exptl_crystal_density_method "'not measured'"
_exptl_crystal_description Prism
_exptl_crystal_F_000 3200
_exptl_crystal_preparation Fiber
_exptl_crystal_size_max 0.2
_exptl_crystal_size_mid 0.18
_exptl_crystal_size_min 0.12
_refine_diff_density_max 3.599
_refine_diff_density_min -0.988
_refine_diff_density_rms 0.225
_refine_ls_extinction_method none
_refine_ls_goodness_of_fit_ref 1.128
_refine_ls_hydrogen_treatment constr
_refine_ls_matrix_type full
_refine_ls_number_parameters 927
_refine_ls_number_reflns 12971
_refine_ls_number_restraints 115
_refine_ls_restrained_S_all 1.124
_refine_ls_R_factor_all 0.1169
_refine_ls_R_factor_gt 0.0750
_refine_ls_shift/su_max 0.001
_refine_ls_shift/su_mean 0.000
_refine_ls_structure_factor_coef Fsqd
_refine_ls_weighting_details 'w=1/[\s^2^(Fo^2^)+(0.0859P)^2^+81.9833P] where P=(Fo^2^+2Fc^2^)/3'
_refine_ls_weighting_scheme calc
_refine_ls_wR_factor_gt 0.1827
_refine_ls_wR_factor_ref 0.2143
_reflns_Friedel_coverage 0.000
_reflns_number_gt 8882
_reflns_number_total 12971
_reflns_threshold_expression 'I > 2\s(I)'
_cod_data_source_file c6dt03500k2.cif
_cod_data_source_block 2
_cod_depositor_comments
;
The following automatic conversions were performed:

'_exptl_absorpt_correction_type' value 'Multi-scan' changed to
'multi-scan' according to
/usr/data/users/saulius/crontab/automatic-downloads/rss-feeds/RSC/lib/dictionaries/cif_core.dic
dictionary named 'cif_core.dic' version 2.4.2 from 2011-04-26.

Automatic conversion script
Id: cif_fix_values 4268 2015-11-12 08:31:59Z antanas 

 Adding full bibliography for 7041127--7041135.cif.
;
_cod_original_cell_volume 7395.4(18)
_cod_database_code 7041128
_shelx_space_group_comment
;
The symmetry employed for this shelxl refinement is uniquely defined
by the following loop, which should always be used as a source of
symmetry information in preference to the above space-group names.
They are only intended as comments.
;
_shelx_estimated_absorpt_t_max 0.799
_shelx_estimated_absorpt_t_min 0.695
_olex2_refinement_description
;
1. Fixed Uiso
 At 1.2 times of:
  All C(H) groups
 At 1.5 times of:
  All C(H,H,H) groups, All O(H) groups
2. Restrained distances
 O12-C74 = O12-C74'
 1.24 with sigma of 0.01
 N5-C74 = N5-C75 = N5-C76 = N5'-C74' = N5'-C75' = N5'-C76'
 1.48 with sigma of 0.01
 C74-C75 \\sim C74-C76 \\sim C75-C76 \\sim C74'-C75' \\sim C74'-C76' \\sim
C75'-C76'
 with sigma of 0.01
3. Restrained planarity
 C74, C75, C76, N5
 with sigma of 0.01
 C74', C75', C76', N5'
 with sigma of 0.01
4. Uiso/Uaniso restraints and constraints
Uanis(C44) \\sim Ueq, Uanis(C45) \\sim Ueq, Uanis(C46) \\sim Ueq, Uanis(C47)
\\sim Ueq, Uanis(C48) \\sim Ueq, Uanis(C49) \\sim Ueq: with sigma of 0.01 and
sigma for terminal atoms of 0.02
Uanis(C44') \\sim Ueq, Uanis(C45') \\sim Ueq, Uanis(C46') \\sim Ueq,
Uanis(C47') \\sim Ueq, Uanis(C48') \\sim Ueq, Uanis(C49') \\sim Ueq: with sigma
of 0.01 and sigma for terminal atoms of 0.02
Uanis(C75) \\sim Ueq, Uanis(C75') \\sim Ueq: with sigma of 0.01 and sigma for
terminal atoms of 0.02
Uanis(C74) \\sim Ueq: with sigma of 0.01 and sigma for terminal atoms of 0.02
Uanis(C74) = Uanis(C74')
Uanis(N5) = Uanis(N5')
Uanis(C76) = Uanis(C76')
Uanis(C44) = Uanis(C44')
Uanis(C45) = Uanis(C45')
5. Others
 Sof(C44')=Sof(H44')=Sof(C45')=Sof(H45')=Sof(C46')=Sof(H46')=Sof(C47')=
 Sof(H47')=Sof(C48')=Sof(H48')=Sof(C49')=Sof(C75')=Sof(H75D)=Sof(H75E)=
 Sof(H75F)=Sof(N5')=Sof(C74')=Sof(H74')=Sof(C76')=Sof(H76D)=Sof(H76E)=Sof(H76F)=
 1-FVAR(1)
 Sof(C44)=Sof(H44)=Sof(C45)=Sof(H45)=Sof(C46)=Sof(H46)=Sof(C47)=Sof(H47)=
 Sof(C48)=Sof(H48)=Sof(C49)=Sof(N5)=Sof(C74)=Sof(H74)=Sof(C76)=Sof(H76A)=
 Sof(H76B)=Sof(H76C)=Sof(C75)=Sof(H75A)=Sof(H75B)=Sof(H75C)=FVAR(1)
6.a Aromatic/amide H refined with riding coordinates:
 C3(H3A), C4(H4), C5(H5), C7(H7), C8(H8), C10(H10), C14(H14), C15(H15),
 C16(H16), C17(H17), C18(H18), C21(H21), C24(H24), C25(H25), C26(H26), C27(H27),
  C28(H28), C29(H29), C30(H30), C31(H31), C32(H32), C33(H33), C36(H36),
 C39(H39), C40(H40), C41(H41), C42(H42), C43(H43), C44(H44), C45(H45), C46(H46),
  C47(H47), C48(H48), C44'(H44'), C45'(H45'), C46'(H46'), C47'(H47'),
 C48'(H48'), C51(H51), C54(H54), C55(H55), C56(H56), C57(H57), C58(H58),
 C59(H59), C60(H60), C61(H61), C62(H62), C63(H63), C66(H66), C69(H69), C70(H70),
  C71(H71), C72(H72), C73(H73), C74(H74), C74'(H74')
6.b Fitted hexagon refined as free rotating group:
 C44(C45,C46,C47,C48,C49), C44'(C45',C46',C47',C48',C49')
6.c Idealised Me refined as rotating group:
 C13(H13A,H13B,H13C), C80(H80A,H80B,H80C), C76(H76A,H76B,H76C), C75(H75A,H75B,
 H75C), C75'(H75D,H75E,H75F), C76'(H76D,H76E,H76F)
6.d Idealised tetrahedral OH refined as rotating group:
 O3(H3)
;
_shelx_shelxl_version_number 2014/8
_olex2_submission_special_instructions 'No special instructions were received'

loop_
_space_group_symop_operation_xyz
'x, y, z'
'-x+1/2, y+1/2, -z+1/2'
'-x, -y, -z'
'x-1/2, -y-1/2, z-1/2'

loop_
_atom_site_label
_atom_site_type_symbol
_atom_site_fract_x
_atom_site_fract_y
_atom_site_fract_z
_atom_site_U_iso_or_equiv
_atom_site_adp_type
_atom_site_occupancy
_atom_site_site_symmetry_order
_atom_site_calc_flag
_atom_site_refinement_flags_posn
_atom_site_refinement_flags_adp
_atom_site_refinement_flags_occupancy
_atom_site_disorder_assembly
_atom_site_disorder_group
Tb1 Tb 0.94391(4) 0.05141(2) 0.54771(3) 0.02433(17) Uani 1 1 d . . . . .
Tb2 Tb 0.74807(4) 0.15107(2) 0.76282(3) 0.02805(17) Uani 1 1 d . . . . .
O1 O 1.0873(5) 0.0197(3) 0.5222(4) 0.0288(17) Uani 1 1 d . . . . .
O2 O 0.7897(5) 0.0760(3) 0.5481(4) 0.0336(19) Uani 1 1 d . . . . .
O3 O 0.5368(5) 0.1307(3) 0.6467(4) 0.038(2) Uani 1 1 d . . . . .
H3 H 0.5265 0.1494 0.6795 0.057 Uiso 1 1 calc GR . . . .
O4 O 0.9887(6) 0.1315(3) 0.5395(4) 0.0335(19) Uani 1 1 d . . . . .
O5 O 0.9005(6) 0.0770(3) 0.4298(4) 0.0347(19) Uani 1 1 d . . . . .
O6 O 0.8881(5) 0.1969(3) 0.7757(4) 0.0319(18) Uani 1 1 d . . . . .
O7 O 0.7169(6) 0.2184(3) 0.6919(5) 0.045(2) Uani 1 1 d . . . . .
O8 O 0.8596(6) 0.1067(3) 0.8383(4) 0.0356(19) Uani 1 1 d . . . . .
O9 O 0.6779(6) 0.0783(3) 0.7894(5) 0.039(2) Uani 1 1 d . . . . .
O10 O 0.7479(6) 0.2003(3) 0.8613(5) 0.037(2) Uani 1 1 d . . . . .
O11 O 0.5869(5) 0.1722(3) 0.7706(4) 0.0358(19) Uani 1 1 d . . . . .
O12 O 0.9181(7) -0.0079(3) 0.6291(5) 0.051(2) Uani 1 1 d D . . . .
N1 N 1.0799(6) 0.0673(3) 0.6435(5) 0.027(2) Uani 1 1 d . . . . .
N2 N 0.9095(6) 0.0948(3) 0.6602(5) 0.030(2) Uani 1 1 d . . . . .
N3 N 0.8168(6) 0.1070(3) 0.6639(5) 0.028(2) Uani 1 1 d . . . . .
N4 N 0.6332(6) 0.1236(4) 0.6519(5) 0.032(2) Uani 1 1 d . . . . .
C1 C 1.1682(7) 0.0567(4) 0.6299(6) 0.025(2) Uani 1 1 d . . . . .
C2 C 1.1708(8) 0.0306(4) 0.5650(6) 0.031(3) Uani 1 1 d . . . . .
C3 C 1.2600(8) 0.0200(4) 0.5490(6) 0.031(3) Uani 1 1 d . . . . .
H3A H 1.2645 0.0033 0.5059 0.037 Uiso 1 1 calc R . . . .
C4 C 1.3420(8) 0.0334(5) 0.5944(7) 0.040(3) Uani 1 1 d . . . . .
H4 H 1.4014 0.0260 0.5812 0.048 Uiso 1 1 calc R . . . .
C5 C 1.3405(8) 0.0568(4) 0.6580(6) 0.034(3) Uani 1 1 d . . . . .
H5 H 1.3977 0.0640 0.6895 0.041 Uiso 1 1 calc R . . . .
C6 C 1.2516(8) 0.0703(4) 0.6760(6) 0.031(3) Uani 1 1 d . . . . .
C7 C 1.2397(8) 0.0960(5) 0.7381(7) 0.040(3) Uani 1 1 d . . . . .
H7 H 1.2939 0.1055 0.7713 0.047 Uiso 1 1 calc R . . . .
C8 C 1.1527(9) 0.1072(5) 0.7512(7) 0.040(3) Uani 1 1 d . . . . .
H8 H 1.1457 0.1244 0.7932 0.048 Uiso 1 1 calc R . . . .
C9 C 1.0730(8) 0.0931(5) 0.7023(6) 0.035(3) Uani 1 1 d . . . . .
C10 C 0.9762(8) 0.1065(4) 0.7109(6) 0.028(3) Uani 1 1 d . . . . .
H10 H 0.9640 0.1231 0.7522 0.034 Uiso 1 1 calc R . . . .
C11 C 0.7605(8) 0.0945(4) 0.6017(6) 0.031(3) Uani 1 1 d . . . . .
C12 C 0.6571(7) 0.1039(4) 0.5960(6) 0.027(2) Uani 1 1 d . . . . .
C13 C 0.5914(8) 0.0908(5) 0.5306(7) 0.040(3) Uani 1 1 d . . . . .
H13A H 0.5517 0.0636 0.5407 0.061 Uiso 1 1 calc GR . . . .
H13B H 0.6275 0.0813 0.4935 0.061 Uiso 1 1 calc GR . . . .
H13C H 0.5513 0.1187 0.5142 0.061 Uiso 1 1 calc GR . . . .
C14 C 1.0445(11) 0.2250(5) 0.5870(9) 0.059(4) Uani 1 1 d . . . . .
H14 H 1.0868 0.1990 0.6017 0.071 Uiso 1 1 calc R . . . .
C15 C 1.0644(15) 0.2692(7) 0.6155(13) 0.100(8) Uani 1 1 d . . . . .
H15 H 1.1212 0.2743 0.6486 0.120 Uiso 1 1 calc R . . . .
C16 C 1.0026(17) 0.3072(6) 0.5968(10) 0.086(6) Uani 1 1 d . . . . .
H16 H 1.0165 0.3385 0.6171 0.103 Uiso 1 1 calc R . . . .
C17 C 0.9194(14) 0.2996(5) 0.5481(8) 0.064(5) Uani 1 1 d . . . . .
H17 H 0.8761 0.3256 0.5358 0.077 Uiso 1 1 calc R . . . .
C18 C 0.9000(11) 0.2550(5) 0.5180(8) 0.050(4) Uani 1 1 d . . . . .
H18 H 0.8434 0.2502 0.4845 0.060 Uiso 1 1 calc R . . . .
C19 C 0.9630(9) 0.2161(4) 0.5360(6) 0.034(3) Uani 1 1 d . . . . .
C20 C 0.9490(8) 0.1669(4) 0.5026(7) 0.034(3) Uani 1 1 d . . . . .
C21 C 0.8959(8) 0.1613(5) 0.4331(6) 0.037(3) Uani 1 1 d . . . . .
H21 H 0.8701 0.1895 0.4082 0.044 Uiso 1 1 calc R . . . .
C22 C 0.8798(8) 0.1174(4) 0.3999(6) 0.028(2) Uani 1 1 d . . . . .
C23 C 0.8365(8) 0.1142(4) 0.3228(7) 0.035(3) Uani 1 1 d . . . . .
C24 C 0.8301(10) 0.1527(6) 0.2749(7) 0.049(3) Uani 1 1 d . . . . .
H24 H 0.8528 0.1835 0.2926 0.058 Uiso 1 1 calc R . . . .
C25 C 0.7932(12) 0.1486(7) 0.2038(8) 0.066(5) Uani 1 1 d . . . . .
H25 H 0.7894 0.1761 0.1732 0.080 Uiso 1 1 calc R . . . .
C26 C 0.7624(15) 0.1049(8) 0.1786(10) 0.085(6) Uani 1 1 d . . . . .
H26 H 0.7354 0.1018 0.1295 0.102 Uiso 1 1 calc R . . . .
C27 C 0.7688(17) 0.0648(8) 0.2215(9) 0.095(7) Uani 1 1 d . . . . .
H27 H 0.7503 0.0337 0.2024 0.114 Uiso 1 1 calc R . . . .
C28 C 0.8033(12) 0.0708(6) 0.2939(8) 0.063(4) Uani 1 1 d . . . . .
H28 H 0.8038 0.0436 0.3246 0.075 Uiso 1 1 calc R . . . .
C29 C 1.0300(9) 0.2337(5) 0.8792(7) 0.044(3) Uani 1 1 d . . . . .
H29 H 1.0063 0.2023 0.8865 0.053 Uiso 1 1 calc R . . . .
C30 C 1.1055(10) 0.2530(6) 0.9278(8) 0.053(4) Uani 1 1 d . . . . .
H30 H 1.1308 0.2351 0.9694 0.064 Uiso 1 1 calc R . . . .
C31 C 1.1432(11) 0.2972(7) 0.9161(9) 0.063(4) Uani 1 1 d . . . . .
H31 H 1.1943 0.3099 0.9494 0.075 Uiso 1 1 calc R . . . .
C32 C 1.1070(10) 0.3229(6) 0.8564(10) 0.066(5) Uani 1 1 d . . . . .
H32 H 1.1346 0.3532 0.8476 0.079 Uiso 1 1 calc R . . . .
C33 C 1.0297(10) 0.3055(5) 0.8077(8) 0.052(4) Uani 1 1 d . . . . .
H33 H 1.0049 0.3241 0.7666 0.062 Uiso 1 1 calc R . . . .
C34 C 0.9896(9) 0.2615(5) 0.8194(8) 0.045(3) Uani 1 1 d . . . . .
C35 C 0.9018(8) 0.2420(5) 0.7712(6) 0.038(3) Uani 1 1 d . . . . .
C36 C 0.8372(9) 0.2750(5) 0.7342(8) 0.045(3) Uani 1 1 d . . . . .
H36 H 0.8529 0.3085 0.7371 0.054 Uiso 1 1 calc R . . . .
C37 C 0.7505(9) 0.2612(4) 0.6932(7) 0.039(3) Uani 1 1 d . . . . .
C38 C 0.6853(9) 0.2980(5) 0.6517(6) 0.037(3) Uani 1 1 d . . . . .
C39 C 0.5914(9) 0.2872(5) 0.6311(7) 0.045(3) Uani 1 1 d . . . . .
H39 H 0.5690 0.2566 0.6442 0.054 Uiso 1 1 calc R . . . .
C40 C 0.5295(11) 0.3181(5) 0.5930(8) 0.052(4) Uani 1 1 d . . . . .
H40 H 0.4649 0.3093 0.5795 0.062 Uiso 1 1 calc R . . . .
C41 C 0.5622(12) 0.3636(5) 0.5736(8) 0.056(4) Uani 1 1 d . . . . .
H41 H 0.5197 0.3860 0.5470 0.067 Uiso 1 1 calc R . . . .
C42 C 0.6563(11) 0.3752(6) 0.5935(9) 0.057(4) Uani 1 1 d . . . . .
H42 H 0.6792 0.4057 0.5806 0.068 Uiso 1 1 calc R . . . .
C43 C 0.7162(11) 0.3430(5) 0.6315(8) 0.048(3) Uani 1 1 d . . . . .
H43 H 0.7811 0.3514 0.6447 0.058 Uiso 1 1 calc R . . . .
C44 C 1.0437(11) 0.0837(4) 0.8990(10) 0.039(4) Uani 0.672(14) 1 d . U P A 1
H44 H 1.0278 0.1159 0.8836 0.047 Uiso 0.672(14) 1 calc R . P A 1
C45 C 1.1376(10) 0.0714(5) 0.9242(10) 0.050(4) Uani 0.672(14) 1 d G U P A 1
H45 H 1.1857 0.0953 0.9260 0.060 Uiso 0.672(14) 1 calc R . P A 1
C46 C 1.1609(8) 0.0243(5) 0.9467(8) 0.044(5) Uani 0.672(14) 1 d G U P A 1
H46 H 1.2250 0.0159 0.9638 0.053 Uiso 0.672(14) 1 calc R . P A 1
C47 C 1.0903(10) -0.0106(4) 0.9440(10) 0.071(7) Uani 0.672(14) 1 d G U P A 1
H47 H 1.1063 -0.0428 0.9594 0.085 Uiso 0.672(14) 1 calc R . P A 1
C48 C 0.9965(9) 0.0016(5) 0.9189(10) 0.066(7) Uani 0.672(14) 1 d G U P A 1
H48 H 0.9483 -0.0222 0.9171 0.080 Uiso 0.672(14) 1 calc R . P A 1
C49 C 0.9732(8) 0.0488(5) 0.8964(9) 0.042(5) Uani 0.672(14) 1 d G U P A 1
C50 C 0.8713(10) 0.0614(5) 0.8597(8) 0.049(4) Uani 1 1 d . . . . .
C44' C 1.033(3) 0.0730(10) 0.904(2) 0.039(4) Uani 0.328(14) 1 d . U P A 2
H44' H 1.0160 0.1057 0.9114 0.047 Uiso 0.328(14) 1 calc R . P A 2
C45' C 1.127(2) 0.0582(12) 0.924(2) 0.050(4) Uani 0.328(14) 1 d G U P A 2
H45' H 1.1733 0.0807 0.9453 0.060 Uiso 0.328(14) 1 calc R . P A 2
C46' C 1.1518(19) 0.0104(13) 0.913(2) 0.062(14) Uani 0.328(14) 1 d G U P A 2
H46' H 1.2157 0.0002 0.9272 0.075 Uiso 0.328(14) 1 calc R . P A 2
C47' C 1.084(2) -0.0226(10) 0.883(2) 0.092(19) Uani 0.328(14) 1 d G U P A 2
H47' H 1.1008 -0.0553 0.8752 0.110 Uiso 0.328(14) 1 calc R . P A 2
C48' C 0.990(2) -0.0078(12) 0.862(2) 0.064(13) Uani 0.328(14) 1 d G U P A 2
H48' H 0.9435 -0.0304 0.8412 0.077 Uiso 0.328(14) 1 calc R . P A 2
C49' C 0.9650(19) 0.0400(13) 0.873(2) 0.052(14) Uani 0.328(14) 1 d G U P A 2
C51 C 0.7982(11) 0.0283(6) 0.8515(11) 0.074(6) Uani 1 1 d . . . . .
H51 H 0.8115 -0.0036 0.8695 0.089 Uiso 1 1 calc R . . . .
C52 C 0.7049(9) 0.0389(5) 0.8179(8) 0.042(3) Uani 1 1 d . . . . .
C53 C 0.6328(9) -0.0014(5) 0.8139(9) 0.048(4) Uani 1 1 d . . . . .
C54 C 0.6305(11) -0.0349(5) 0.8674(9) 0.060(4) Uani 1 1 d . . . . .
H54 H 0.6782 -0.0337 0.9088 0.072 Uiso 1 1 calc R . . . .
C55 C 0.5636(12) -0.0690(6) 0.8632(11) 0.068(5) Uani 1 1 d . . . . .
H55 H 0.5637 -0.0915 0.9012 0.081 Uiso 1 1 calc R . . . .
C56 C 0.4933(11) -0.0713(5) 0.8026(10) 0.059(4) Uani 1 1 d . . . . .
H56 H 0.4453 -0.0954 0.7989 0.071 Uiso 1 1 calc R . . . .
C57 C 0.4940(12) -0.0380(6) 0.7474(11) 0.070(5) Uani 1 1 d . . . . .
H57 H 0.4474 -0.0393 0.7054 0.084 Uiso 1 1 calc R . . . .
C58 C 0.5621(11) -0.0043(6) 0.7552(8) 0.054(4) Uani 1 1 d . . . . .
H58 H 0.5615 0.0189 0.7181 0.065 Uiso 1 1 calc R . . . .
C59 C 0.8378(9) 0.2645(5) 0.9616(7) 0.042(3) Uani 1 1 d . . . . .
H59 H 0.8726 0.2393 0.9440 0.051 Uiso 1 1 calc R . . . .
C60 C 0.8843(10) 0.2980(5) 1.0095(7) 0.045(3) Uani 1 1 d . . . . .
H60 H 0.9505 0.2950 1.0259 0.054 Uiso 1 1 calc R . . . .
C61 C 0.8362(10) 0.3347(5) 1.0328(7) 0.051(4) Uani 1 1 d . . . . .
H61 H 0.8688 0.3582 1.0644 0.061 Uiso 1 1 calc R . . . .
C62 C 0.7390(11) 0.3384(6) 1.0109(9) 0.062(4) Uani 1 1 d . . . . .
H62 H 0.7049 0.3640 1.0284 0.075 Uiso 1 1 calc R . . . .
C63 C 0.6925(10) 0.3055(5) 0.9643(8) 0.052(4) Uani 1 1 d . . . . .
H63 H 0.6261 0.3085 0.9489 0.063 Uiso 1 1 calc R . . . .
C64 C 0.7408(8) 0.2675(4) 0.9391(7) 0.036(3) Uani 1 1 d . . . . .
C65 C 0.6941(9) 0.2308(4) 0.8851(6) 0.033(3) Uani 1 1 d . . . . .
C66 C 0.5955(8) 0.2315(4) 0.8609(7) 0.039(3) Uani 1 1 d . . . . .
H66 H 0.5593 0.2538 0.8832 0.046 Uiso 1 1 calc R . . . .
C67 C 0.5477(8) 0.2031(4) 0.8084(6) 0.029(3) Uani 1 1 d . . . . .
C68 C 0.4431(8) 0.2076(4) 0.7897(7) 0.035(3) Uani 1 1 d . . . . .
C69 C 0.3961(9) 0.2109(5) 0.7200(8) 0.043(3) Uani 1 1 d . . . . .
H69 H 0.4312 0.2094 0.6819 0.051 Uiso 1 1 calc R . . . .
C70 C 0.2987(9) 0.2163(5) 0.7047(9) 0.048(4) Uani 1 1 d . . . . .
H70 H 0.2675 0.2191 0.6566 0.057 Uiso 1 1 calc R . . . .
C71 C 0.2477(10) 0.2176(5) 0.7593(10) 0.056(4) Uani 1 1 d . . . . .
H71 H 0.1811 0.2223 0.7488 0.067 Uiso 1 1 calc R . . . .
C72 C 0.2917(9) 0.2122(5) 0.8293(9) 0.052(4) Uani 1 1 d . . . . .
H72 H 0.2558 0.2118 0.8669 0.062 Uiso 1 1 calc R . . . .
C73 C 0.3879(9) 0.2075(5) 0.8435(8) 0.050(4) Uani 1 1 d . . . . .
H73 H 0.4183 0.2041 0.8917 0.060 Uiso 1 1 calc R . . . .
N7 N 0.3624(13) 0.0989(7) 0.9588(12) 0.102(6) Uani 1 1 d . . . . .
C79 C 0.3950(15) 0.0731(9) 0.9205(11) 0.090(7) Uani 1 1 d . . . . .
C80 C 0.4357(18) 0.0477(11) 0.8752(14) 0.122(9) Uani 1 1 d . . . . .
H80A H 0.3934 0.0461 0.8289 0.183 Uiso 1 1 calc GR . . . .
H80B H 0.4488 0.0147 0.8938 0.183 Uiso 1 1 calc GR . . . .
H80C H 0.4952 0.0633 0.8692 0.183 Uiso 1 1 calc GR . . . .
N5 N 0.9280(8) -0.0796(4) 0.6974(6) 0.045(5) Uani 0.672(14) 1 d D . P A 1
C74 C 0.9139(12) -0.0527(4) 0.6305(7) 0.033(4) Uani 0.672(14) 1 d D U P A 1
H74 H 0.9010 -0.0700 0.5867 0.040 Uiso 0.672(14) 1 calc R . P A 1
C76 C 0.9158(19) -0.1327(5) 0.6974(10) 0.070(8) Uani 0.672(14) 1 d D . P A 1
H76A H 0.8638 -0.1411 0.7226 0.105 Uiso 0.672(14) 1 calc GR . P A 1
H76B H 0.9743 -0.1480 0.7216 0.105 Uiso 0.672(14) 1 calc GR . P A 1
H76C H 0.9011 -0.1445 0.6480 0.105 Uiso 0.672(14) 1 calc GR . P A 1
C75 C 0.955(2) -0.0540(7) 0.7662(7) 0.083(8) Uani 0.672(14) 1 d D U P A 1
H75A H 0.9685 -0.0200 0.7573 0.125 Uiso 0.672(14) 1 calc GR . P A 1
H75B H 1.0110 -0.0694 0.7938 0.125 Uiso 0.672(14) 1 calc GR . P A 1
H75C H 0.9023 -0.0558 0.7932 0.125 Uiso 0.672(14) 1 calc GR . P A 1
C75' C 0.7743(19) -0.0724(18) 0.678(3) 0.091(19) Uani 0.328(14) 1 d D U P A 2
H75D H 0.7630 -0.0378 0.6843 0.137 Uiso 0.328(14) 1 calc GR . P A 2
H75E H 0.7476 -0.0911 0.7138 0.137 Uiso 0.328(14) 1 calc GR . P A 2
H75F H 0.7441 -0.0825 0.6300 0.137 Uiso 0.328(14) 1 calc GR . P A 2
N5' N 0.8770(19) -0.0815(8) 0.6870(13) 0.045(5) Uani 0.328(14) 1 d D . P A 2
C74' C 0.938(2) -0.0483(7) 0.6554(19) 0.033(4) Uani 0.328(14) 1 d D . P A 2
H74' H 1.0008 -0.0592 0.6551 0.040 Uiso 0.328(14) 1 calc R . P A 2
C76' C 0.918(3) -0.1241(13) 0.728(3) 0.070(8) Uani 0.328(14) 1 d D . P A 2
H76D H 0.9074 -0.1214 0.7773 0.105 Uiso 0.328(14) 1 calc GR . P A 2
H76E H 0.9859 -0.1256 0.7271 0.105 Uiso 0.328(14) 1 calc GR . P A 2
H76F H 0.8873 -0.1537 0.7063 0.105 Uiso 0.328(14) 1 calc GR . P A 2

loop_
_atom_site_aniso_label
_atom_site_aniso_U_11
_atom_site_aniso_U_22
_atom_site_aniso_U_33
_atom_site_aniso_U_23
_atom_site_aniso_U_13
_atom_site_aniso_U_12
Tb1 0.0275(3) 0.0215(3) 0.0240(3) -0.0027(2) 0.0046(2) 0.0041(2)
Tb2 0.0277(3) 0.0252(3) 0.0324(3) -0.0053(2) 0.0083(2) 0.0025(2)
O1 0.028(4) 0.035(5) 0.022(4) -0.002(3) 0.002(3) -0.001(3)
O2 0.031(4) 0.038(5) 0.030(4) -0.013(4) 0.001(3) 0.005(4)
O3 0.030(4) 0.044(5) 0.039(5) -0.013(4) 0.006(4) 0.002(4)
O4 0.037(5) 0.029(5) 0.033(4) -0.003(4) -0.001(4) -0.003(4)
O5 0.040(5) 0.029(5) 0.036(5) 0.000(4) 0.006(4) -0.001(4)
O6 0.035(5) 0.024(5) 0.037(4) -0.006(4) 0.007(4) 0.001(3)
O7 0.036(5) 0.049(6) 0.051(5) -0.010(5) 0.010(4) -0.005(4)
O8 0.041(5) 0.031(5) 0.033(4) 0.002(4) 0.003(4) 0.003(4)
O9 0.033(5) 0.039(5) 0.045(5) 0.003(4) 0.008(4) 0.006(4)
O10 0.030(4) 0.023(4) 0.057(5) -0.008(4) 0.008(4) 0.007(3)
O11 0.034(4) 0.039(5) 0.034(4) -0.014(4) 0.004(4) 0.006(4)
O12 0.082(7) 0.040(6) 0.032(5) -0.010(4) 0.014(5) -0.003(5)
N1 0.036(5) 0.026(5) 0.024(5) -0.008(4) 0.015(4) -0.002(4)
N2 0.026(5) 0.030(6) 0.034(5) 0.003(4) 0.007(4) 0.001(4)
N3 0.022(5) 0.035(6) 0.027(5) 0.005(4) 0.004(4) 0.004(4)
N4 0.017(5) 0.034(6) 0.046(6) -0.001(5) 0.008(4) 0.002(4)
C1 0.029(6) 0.012(5) 0.034(6) 0.002(5) 0.004(5) 0.000(4)
C2 0.031(6) 0.016(6) 0.045(7) 0.010(5) 0.007(5) 0.002(5)
C3 0.034(7) 0.020(6) 0.040(7) -0.009(5) 0.011(5) -0.003(5)
C4 0.028(6) 0.038(7) 0.057(8) -0.008(6) 0.015(6) 0.000(5)
C5 0.022(6) 0.043(7) 0.038(7) 0.000(6) 0.005(5) -0.001(5)
C6 0.034(6) 0.024(6) 0.033(6) -0.002(5) 0.000(5) -0.007(5)
C7 0.027(6) 0.055(9) 0.034(7) -0.008(6) -0.002(5) -0.003(6)
C8 0.037(7) 0.051(8) 0.031(6) -0.004(6) 0.003(5) 0.000(6)
C9 0.035(7) 0.043(8) 0.025(6) 0.003(5) -0.002(5) 0.001(5)
C10 0.028(6) 0.032(7) 0.022(6) -0.007(5) -0.001(5) 0.011(5)
C11 0.032(6) 0.023(6) 0.035(7) 0.005(5) 0.002(5) 0.000(5)
C12 0.024(6) 0.018(6) 0.041(7) -0.007(5) 0.010(5) 0.003(4)
C13 0.025(6) 0.040(8) 0.054(8) -0.014(6) 0.001(6) 0.003(5)
C14 0.058(9) 0.040(9) 0.068(10) -0.009(7) -0.023(8) 0.009(7)
C15 0.098(15) 0.050(11) 0.132(19) -0.042(12) -0.033(13) 0.021(10)
C16 0.149(19) 0.039(10) 0.062(11) -0.023(9) -0.004(12) -0.005(11)
C17 0.115(15) 0.031(8) 0.047(8) -0.011(7) 0.016(9) 0.019(8)
C18 0.069(9) 0.044(8) 0.046(8) 0.012(7) 0.034(7) 0.007(7)
C19 0.049(7) 0.020(6) 0.036(7) -0.003(5) 0.016(6) 0.001(5)
C20 0.027(6) 0.034(7) 0.043(7) 0.011(6) 0.011(5) 0.008(5)
C21 0.027(6) 0.046(8) 0.035(7) 0.010(6) -0.003(5) 0.014(5)
C22 0.035(6) 0.020(6) 0.028(6) 0.003(5) 0.003(5) 0.003(5)
C23 0.028(6) 0.033(7) 0.044(7) 0.001(6) 0.003(5) -0.005(5)
C24 0.055(8) 0.053(9) 0.036(7) 0.007(7) 0.003(6) 0.010(7)
C25 0.079(11) 0.065(11) 0.050(9) 0.028(9) -0.004(8) 0.009(9)
C26 0.107(16) 0.094(16) 0.046(10) 0.010(10) -0.012(10) -0.028(12)
C27 0.15(2) 0.088(14) 0.037(9) 0.014(9) -0.015(10) -0.049(14)
C28 0.092(12) 0.045(9) 0.048(9) 0.007(7) 0.003(8) -0.002(9)
C29 0.031(7) 0.054(9) 0.047(8) -0.009(7) 0.006(6) 0.009(6)
C30 0.038(8) 0.069(11) 0.053(9) -0.013(8) 0.012(7) -0.003(7)
C31 0.039(8) 0.072(12) 0.073(11) -0.021(10) -0.003(8) 0.004(8)
C32 0.038(8) 0.054(10) 0.104(14) -0.010(10) 0.005(9) -0.009(7)
C33 0.037(8) 0.050(9) 0.067(10) 0.006(8) 0.005(7) -0.006(6)
C34 0.038(7) 0.036(8) 0.066(9) -0.018(7) 0.023(7) -0.004(6)
C35 0.030(6) 0.048(9) 0.036(7) -0.013(6) 0.009(5) 0.005(6)
C36 0.042(8) 0.036(8) 0.058(9) -0.002(7) 0.016(7) -0.015(6)
C37 0.048(8) 0.015(6) 0.058(8) -0.003(6) 0.021(6) -0.010(5)
C38 0.038(7) 0.048(8) 0.029(6) -0.001(6) 0.011(5) -0.005(6)
C39 0.041(8) 0.047(8) 0.043(7) 0.010(6) -0.001(6) 0.004(6)
C40 0.054(9) 0.042(9) 0.057(9) 0.008(7) 0.002(7) -0.004(7)
C41 0.078(11) 0.038(8) 0.053(9) 0.002(7) 0.015(8) 0.017(8)
C42 0.057(10) 0.041(9) 0.071(10) 0.018(8) 0.007(8) -0.010(7)
C43 0.058(9) 0.032(8) 0.056(9) 0.009(7) 0.011(7) -0.012(7)
C44 0.039(6) 0.038(7) 0.039(6) 0.007(5) 0.000(5) 0.002(5)
C45 0.047(6) 0.054(8) 0.050(6) -0.001(6) 0.009(5) -0.002(6)
C46 0.037(8) 0.047(9) 0.045(9) 0.000(7) -0.001(7) 0.010(7)
C47 0.064(10) 0.068(10) 0.077(11) 0.010(8) 0.000(8) 0.008(8)
C48 0.053(9) 0.065(10) 0.078(11) 0.012(8) 0.003(8) 0.000(8)
C49 0.041(9) 0.042(9) 0.041(9) 0.002(8) 0.008(7) 0.008(7)
C50 0.048(8) 0.044(9) 0.057(9) 0.013(7) 0.011(7) 0.015(7)
C44' 0.039(6) 0.038(7) 0.039(6) 0.007(5) 0.000(5) 0.002(5)
C45' 0.047(6) 0.054(8) 0.050(6) -0.001(6) 0.009(5) -0.002(6)
C46' 0.061(16) 0.061(17) 0.064(17) 0.000(10) 0.010(10) 0.005(10)
C47' 0.09(2) 0.09(2) 0.09(2) -0.001(10) 0.020(10) 0.002(10)
C48' 0.061(16) 0.065(16) 0.068(16) -0.001(10) 0.015(10) 0.002(10)
C49' 0.051(16) 0.055(17) 0.051(17) 0.000(10) 0.008(10) 0.002(10)
C51 0.051(10) 0.045(10) 0.133(17) 0.026(10) 0.035(10) 0.013(8)
C52 0.045(8) 0.024(7) 0.059(9) -0.007(6) 0.012(7) 0.007(6)
C53 0.042(8) 0.025(7) 0.082(11) 0.027(7) 0.024(8) 0.011(6)
C54 0.064(10) 0.048(9) 0.068(10) 0.040(8) 0.016(8) 0.021(8)
C55 0.059(10) 0.046(10) 0.098(14) 0.015(9) 0.013(10) -0.010(8)
C56 0.061(10) 0.027(8) 0.090(12) 0.011(8) 0.017(9) -0.012(7)
C57 0.057(10) 0.040(9) 0.111(15) 0.004(9) 0.007(10) 0.000(8)
C58 0.060(9) 0.047(9) 0.054(9) 0.003(7) 0.005(8) -0.005(7)
C59 0.041(7) 0.047(8) 0.040(7) -0.012(6) 0.008(6) 0.007(6)
C60 0.041(8) 0.047(9) 0.042(7) -0.012(7) -0.003(6) -0.004(6)
C61 0.055(9) 0.054(9) 0.041(8) -0.014(7) 0.000(7) -0.009(7)
C62 0.053(9) 0.055(10) 0.080(11) -0.031(9) 0.015(8) 0.005(7)
C63 0.041(8) 0.051(9) 0.063(9) -0.035(8) 0.006(7) -0.001(6)
C64 0.034(7) 0.029(7) 0.048(7) -0.010(6) 0.019(6) 0.002(5)
C65 0.042(7) 0.023(6) 0.036(6) 0.004(5) 0.015(6) 0.004(5)
C66 0.035(7) 0.021(6) 0.065(9) -0.006(6) 0.021(6) 0.008(5)
C67 0.035(6) 0.024(6) 0.031(6) 0.003(5) 0.012(5) 0.006(5)
C68 0.035(7) 0.027(6) 0.044(7) -0.013(6) 0.010(6) -0.001(5)
C69 0.035(7) 0.041(8) 0.054(8) -0.004(6) 0.012(6) -0.007(6)
C70 0.032(7) 0.039(8) 0.070(10) -0.014(7) -0.002(7) 0.003(6)
C71 0.032(7) 0.034(8) 0.104(14) -0.023(8) 0.014(8) -0.002(6)
C72 0.032(7) 0.058(9) 0.071(10) -0.028(8) 0.021(7) -0.009(6)
C73 0.042(8) 0.049(9) 0.063(9) -0.032(7) 0.019(7) -0.001(6)
N7 0.093(13) 0.087(13) 0.119(16) -0.009(12) -0.003(12) -0.005(10)
C79 0.088(14) 0.100(16) 0.073(13) -0.028(12) -0.009(11) 0.041(12)
C80 0.112(19) 0.15(2) 0.104(18) 0.007(17) 0.008(15) 0.051(17)
N5 0.053(13) 0.045(8) 0.039(8) 0.008(7) 0.014(10) -0.006(10)
C74 0.023(7) 0.046(8) 0.027(9) 0.003(7) -0.005(6) 0.003(6)
C76 0.084(14) 0.058(15) 0.07(2) 0.005(15) 0.026(16) 0.008(11)
C75 0.112(17) 0.093(16) 0.045(12) 0.005(12) 0.013(12) -0.002(13)
C75' 0.10(2) 0.08(2) 0.10(2) -0.002(18) 0.008(18) 0.003(18)
N5' 0.053(13) 0.045(8) 0.039(8) 0.008(7) 0.014(10) -0.006(10)
C74' 0.023(7) 0.046(8) 0.027(9) 0.003(7) -0.005(6) 0.003(6)
C76' 0.084(14) 0.058(15) 0.07(2) 0.005(15) 0.026(16) 0.008(11)

loop_
_atom_type_symbol
_atom_type_description
_atom_type_scat_dispersion_real
_atom_type_scat_dispersion_imag
_atom_type_scat_source
C C 0.0033 0.0016 'International Tables Vol C Tables 4.2.6.8 and 6.1.1.4'
H H 0.0000 0.0000 'International Tables Vol C Tables 4.2.6.8 and 6.1.1.4'
N N 0.0061 0.0033 'International Tables Vol C Tables 4.2.6.8 and 6.1.1.4'
O O 0.0106 0.0060 'International Tables Vol C Tables 4.2.6.8 and 6.1.1.4'
Tb Tb -0.1723 4.1537 'International Tables Vol C Tables 4.2.6.8 and 6.1.1.4'

loop_
_geom_angle_atom_site_label_1
_geom_angle_atom_site_label_2
_geom_angle_atom_site_label_3
_geom_angle
_geom_angle_site_symmetry_1
_geom_angle_site_symmetry_3
O1 Tb1 Tb1 35.30(18) . 3_756
O1 Tb1 Tb1 35.18(18) 3_756 3_756
O1 Tb1 O1 70.5(3) . 3_756
O1 Tb1 N1 127.6(3) 3_756 .
O1 Tb1 N1 67.1(3) . .
O1 Tb1 N2 143.8(3) 3_756 .
O1 Tb1 N2 129.9(3) . .
O2 Tb1 Tb1 133.77(19) . 3_756
O2 Tb1 O1 98.9(3) . 3_756
O2 Tb1 O1 167.4(3) . .
O2 Tb1 O5 79.5(3) . .
O2 Tb1 O12 86.7(3) . .
O2 Tb1 N1 125.5(3) . .
O2 Tb1 N2 62.7(3) . .
O4 Tb1 Tb1 121.7(2) . 3_756
O4 Tb1 O1 141.3(3) . 3_756
O4 Tb1 O1 94.4(3) . .
O4 Tb1 O2 89.9(3) . .
O4 Tb1 O5 71.2(3) . .
O4 Tb1 O12 142.6(3) . .
O4 Tb1 N1 71.7(3) . .
O4 Tb1 N2 73.0(3) . .
O5 Tb1 Tb1 80.4(2) . 3_756
O5 Tb1 O1 90.7(3) . .
O5 Tb1 O1 73.5(3) . 3_756
O5 Tb1 N1 134.6(3) . .
O5 Tb1 N2 127.0(3) . .
O12 Tb1 Tb1 85.6(2) . 3_756
O12 Tb1 O1 75.8(3) . 3_756
O12 Tb1 O1 96.9(3) . .
O12 Tb1 O5 143.8(3) . .
O12 Tb1 N1 80.2(3) . .
O12 Tb1 N2 72.4(3) . .
N1 Tb1 Tb1 97.8(2) . 3_756
N1 Tb1 N2 62.9(3) . .
N2 Tb1 Tb1 152.5(2) . 3_756
O6 Tb2 O11 132.5(3) . .
O6 Tb2 N3 84.3(3) . .
O6 Tb2 N4 131.5(3) . .
O7 Tb2 O6 72.8(3) . .
O7 Tb2 O8 147.1(3) . .
O7 Tb2 O9 140.7(3) . .
O7 Tb2 O10 88.5(3) . .
O7 Tb2 O11 75.4(3) . .
O7 Tb2 N3 90.7(3) . .
O7 Tb2 N4 73.8(3) . .
O8 Tb2 O6 74.4(3) . .
O8 Tb2 O9 71.9(3) . .
O8 Tb2 O10 84.5(3) . .
O8 Tb2 O11 131.2(3) . .
O8 Tb2 N3 83.8(3) . .
O8 Tb2 N4 129.5(3) . .
O9 Tb2 O6 146.1(3) . .
O9 Tb2 O11 75.0(3) . .
O9 Tb2 N3 89.2(3) . .
O9 Tb2 N4 71.6(3) . .
O10 Tb2 O6 73.8(3) . .
O10 Tb2 O9 105.5(3) . .
O10 Tb2 O11 71.0(3) . .
O10 Tb2 N3 157.3(3) . .
O10 Tb2 N4 138.6(3) . .
O11 Tb2 N3 130.5(3) . .
O11 Tb2 N4 68.5(3) . .
N4 Tb2 N3 62.1(3) . .
Tb1 O1 Tb1 109.5(3) . 3_756
C2 O1 Tb1 120.3(7) . .
C2 O1 Tb1 125.5(7) . 3_756
C11 O2 Tb1 124.5(7) . .
N4 O3 H3 109.5 . .
C20 O4 Tb1 131.6(7) . .
C22 O5 Tb1 134.6(7) . .
C35 O6 Tb2 131.4(7) . .
C37 O7 Tb2 134.7(9) . .
C50 O8 Tb2 137.2(8) . .
C52 O9 Tb2 136.8(8) . .
C65 O10 Tb2 139.4(8) . .
C67 O11 Tb2 134.5(7) . .
C74 O12 Tb1 136.9(9) . .
C74' O12 Tb1 148.4(17) . .
C1 N1 Tb1 117.6(7) . .
C9 N1 Tb1 123.1(7) . .
C9 N1 C1 118.3(10) . .
N3 N2 Tb1 118.6(7) . .
C10 N2 Tb1 121.3(7) . .
C10 N2 N3 120.1(9) . .
N2 N3 Tb2 130.1(7) . .
C11 N3 Tb2 120.8(7) . .
C11 N3 N2 109.1(9) . .
O3 N4 Tb2 120.8(6) . .
C12 N4 Tb2 125.3(7) . .
C12 N4 O3 113.8(9) . .
N1 C1 C2 115.6(10) . .
N1 C1 C6 122.8(10) . .
C6 C1 C2 121.6(10) . .
O1 C2 C1 118.3(10) . .
O1 C2 C3 124.7(11) . .
C3 C2 C1 116.9(10) . .
C2 C3 H3A 119.3 . .
C4 C3 C2 121.4(11) . .
C4 C3 H3A 119.3 . .
C3 C4 H4 118.9 . .
C5 C4 C3 122.2(11) . .
C5 C4 H4 118.9 . .
C4 C5 H5 120.5 . .
C4 C5 C6 118.9(11) . .
C6 C5 H5 120.5 . .
C1 C6 C5 118.8(10) . .
C1 C6 C7 116.2(10) . .
C7 C6 C5 124.9(10) . .
C6 C7 H7 119.4 . .
C8 C7 C6 121.1(11) . .
C8 C7 H7 119.4 . .
C7 C8 H8 120.3 . .
C7 C8 C9 119.4(12) . .
C9 C8 H8 120.3 . .
N1 C9 C8 122.1(11) . .
N1 C9 C10 115.5(10) . .
C8 C9 C10 122.4(11) . .
N2 C10 C9 116.8(10) . .
N2 C10 H10 121.6 . .
C9 C10 H10 121.6 . .
O2 C11 N3 124.8(10) . .
O2 C11 C12 118.2(10) . .
N3 C11 C12 117.0(10) . .
N4 C12 C11 114.5(10) . .
N4 C12 C13 125.2(10) . .
C13 C12 C11 120.3(10) . .
C12 C13 H13A 109.5 . .
C12 C13 H13B 109.5 . .
C12 C13 H13C 109.5 . .
H13A C13 H13B 109.5 . .
H13A C13 H13C 109.5 . .
H13B C13 H13C 109.5 . .
C15 C14 H14 118.9 . .
C15 C14 C19 122.1(14) . .
C19 C14 H14 118.9 . .
C14 C15 H15 119.9 . .
C14 C15 C16 120.1(18) . .
C16 C15 H15 119.9 . .
C15 C16 H16 120.2 . .
C15 C16 C17 119.7(16) . .
C17 C16 H16 120.2 . .
C16 C17 H17 119.9 . .
C18 C17 C16 120.3(15) . .
C18 C17 H17 119.9 . .
C17 C18 H18 119.7 . .
C17 C18 C19 120.5(15) . .
C19 C18 H18 119.7 . .
C14 C19 C18 117.2(12) . .
C14 C19 C20 119.1(11) . .
C18 C19 C20 123.6(12) . .
O4 C20 C19 116.4(11) . .
O4 C20 C21 123.1(12) . .
C21 C20 C19 120.5(11) . .
C20 C21 H21 118.4 . .
C22 C21 C20 123.3(11) . .
C22 C21 H21 118.4 . .
O5 C22 C21 124.5(10) . .
O5 C22 C23 114.5(10) . .
C21 C22 C23 120.9(10) . .
C24 C23 C22 124.6(11) . .
C28 C23 C22 120.3(12) . .
C28 C23 C24 115.1(13) . .
C23 C24 H24 118.1 . .
C25 C24 C23 123.8(15) . .
C25 C24 H24 118.1 . .
C24 C25 H25 120.9 . .
C26 C25 C24 118.2(15) . .
C26 C25 H25 120.9 . .
C25 C26 H26 119.1 . .
C25 C26 C27 121.8(17) . .
C27 C26 H26 119.1 . .
C26 C27 H27 121.0 . .
C26 C27 C28 118.1(18) . .
C28 C27 H27 121.0 . .
C23 C28 C27 122.9(15) . .
C23 C28 H28 118.6 . .
C27 C28 H28 118.6 . .
C30 C29 H29 120.3 . .
C30 C29 C34 119.4(14) . .
C34 C29 H29 120.3 . .
C29 C30 H30 119.6 . .
C31 C30 C29 120.9(15) . .
C31 C30 H30 119.6 . .
C30 C31 H31 120.2 . .
C32 C31 C30 119.6(15) . .
C32 C31 H31 120.2 . .
C31 C32 H32 119.4 . .
C31 C32 C33 121.1(15) . .
C33 C32 H32 119.4 . .
C32 C33 H33 120.0 . .
C34 C33 C32 120.0(15) . .
C34 C33 H33 120.0 . .
C29 C34 C35 118.5(12) . .
C33 C34 C29 118.9(13) . .
C33 C34 C35 122.6(14) . .
O6 C35 C34 115.4(11) . .
O6 C35 C36 125.2(11) . .
C36 C35 C34 118.8(12) . .
C35 C36 H36 118.2 . .
C35 C36 C37 123.5(12) . .
C37 C36 H36 118.2 . .
O7 C37 C36 123.9(12) . .
O7 C37 C38 114.5(11) . .
C36 C37 C38 121.5(11) . .
C39 C38 C37 119.8(12) . .
C39 C38 C43 117.3(13) . .
C43 C38 C37 123.0(12) . .
C38 C39 H39 118.6 . .
C40 C39 C38 122.8(14) . .
C40 C39 H39 118.6 . .
C39 C40 H40 120.5 . .
C39 C40 C41 118.9(14) . .
C41 C40 H40 120.5 . .
C40 C41 H41 120.4 . .
C42 C41 C40 119.3(14) . .
C42 C41 H41 120.4 . .
C41 C42 H42 120.0 . .
C43 C42 C41 119.9(13) . .
C43 C42 H42 120.0 . .
C38 C43 H43 119.1 . .
C42 C43 C38 121.7(14) . .
C42 C43 H43 119.1 . .
C45 C44 H44 120.0 . .
C45 C44 C49 120.0 . .
C49 C44 H44 120.0 . .
C44 C45 H45 120.0 . .
C46 C45 C44 120.0 . .
C46 C45 H45 120.0 . .
C45 C46 H46 120.0 . .
C45 C46 C47 120.0 . .
C47 C46 H46 120.0 . .
C46 C47 H47 120.0 . .
C48 C47 C46 120.0 . .
C48 C47 H47 120.0 . .
C47 C48 H48 120.0 . .
C49 C48 C47 120.0 . .
C49 C48 H48 120.0 . .
C44 C49 C50 119.1(11) . .
C48 C49 C44 120.0 . .
C48 C49 C50 120.5(11) . .
O8 C50 C49 114.4(12) . .
O8 C50 C49' 120.4(19) . .
O8 C50 C51 122.6(13) . .
C51 C50 C49 122.9(13) . .
C51 C50 C49' 114.5(19) . .
C45' C44' H44' 120.0 . .
C45' C44' C49' 120.0 . .
C49' C44' H44' 120.0 . .
C44' C45' H45' 120.0 . .
C44' C45' C46' 120.0 . .
C46' C45' H45' 120.0 . .
C45' C46' H46' 120.0 . .
C47' C46' C45' 120.0 . .
C47' C46' H46' 120.0 . .
C46' C47' H47' 120.0 . .
C48' C47' C46' 120.0 . .
C48' C47' H47' 120.0 . .
C47' C48' H48' 120.0 . .
C47' C48' C49' 120.0 . .
C49' C48' H48' 120.0 . .
C44' C49' C50 112(2) . .
C48' C49' C50 128(2) . .
C48' C49' C44' 120.0 . .
C50 C51 H51 118.0 . .
C50 C51 C52 124.0(14) . .
C52 C51 H51 118.0 . .
O9 C52 C51 125.2(13) . .
O9 C52 C53 117.3(12) . .
C51 C52 C53 117.4(12) . .
C54 C53 C52 123.9(15) . .
C58 C53 C52 119.3(12) . .
C58 C53 C54 116.8(14) . .
C53 C54 H54 118.8 . .
C55 C54 C53 122.3(17) . .
C55 C54 H54 118.8 . .
C54 C55 H55 120.3 . .
C54 C55 C56 119.4(16) . .
C56 C55 H55 120.3 . .
C55 C56 H56 120.2 . .
C57 C56 C55 119.5(14) . .
C57 C56 H56 120.2 . .
C56 C57 H57 120.9 . .
C58 C57 C56 118.2(17) . .
C58 C57 H57 120.9 . .
C53 C58 H58 118.2 . .
C57 C58 C53 123.6(16) . .
C57 C58 H58 118.2 . .
C60 C59 H59 119.7 . .
C60 C59 C64 120.6(12) . .
C64 C59 H59 119.7 . .
C59 C60 H60 120.0 . .
C61 C60 C59 120.1(13) . .
C61 C60 H60 120.0 . .
C60 C61 H61 119.8 . .
C60 C61 C62 120.3(13) . .
C62 C61 H61 119.8 . .
C61 C62 H62 120.0 . .
C63 C62 C61 120.0(13) . .
C63 C62 H62 120.0 . .
C62 C63 H63 119.6 . .
C62 C63 C64 120.7(13) . .
C64 C63 H63 119.6 . .
C59 C64 C65 118.3(10) . .
C63 C64 C59 118.2(12) . .
C63 C64 C65 123.3(11) . .
O10 C65 C64 117.2(11) . .
O10 C65 C66 121.7(11) . .
C66 C65 C64 121.1(10) . .
C65 C66 H66 117.1 . .
C67 C66 C65 125.8(11) . .
C67 C66 H66 117.1 . .
O11 C67 C66 124.8(11) . .
O11 C67 C68 115.9(10) . .
C66 C67 C68 119.3(10) . .
C69 C68 C67 122.7(11) . .
C69 C68 C73 117.2(12) . .
C73 C68 C67 120.1(12) . .
C68 C69 H69 119.5 . .
C68 C69 C70 121.0(13) . .
C70 C69 H69 119.5 . .
C69 C70 H70 120.1 . .
C71 C70 C69 119.7(14) . .
C71 C70 H70 120.1 . .
C70 C71 H71 119.6 . .
C70 C71 C72 120.8(13) . .
C72 C71 H71 119.6 . .
C71 C72 H72 120.6 . .
C73 C72 C71 118.7(14) . .
C73 C72 H72 120.6 . .
C68 C73 H73 118.8 . .
C72 C73 C68 122.4(14) . .
C72 C73 H73 118.8 . .
N7 C79 C80 175(3) . .
C79 C80 H80A 109.5 . .
C79 C80 H80B 109.5 . .
C79 C80 H80C 109.5 . .
H80A C80 H80B 109.5 . .
H80A C80 H80C 109.5 . .
H80B C80 H80C 109.5 . .
C74 N5 C76 120.5(7) . .
C74 N5 C75 120.4(7) . .
C76 N5 C75 119.1(7) . .
O12 C74 N5 121.8(11) . .
O12 C74 H74 119.1 . .
N5 C74 H74 119.1 . .
N5 C76 H76A 109.5 . .
N5 C76 H76B 109.5 . .
N5 C76 H76C 109.5 . .
H76A C76 H76B 109.5 . .
H76A C76 H76C 109.5 . .
H76B C76 H76C 109.5 . .
N5 C75 H75A 109.5 . .
N5 C75 H75B 109.5 . .
N5 C75 H75C 109.5 . .
H75A C75 H75B 109.5 . .
H75A C75 H75C 109.5 . .
H75B C75 H75C 109.5 . .
H75D C75' H75E 109.5 . .
H75D C75' H75F 109.5 . .
H75E C75' H75F 109.5 . .
N5' C75' H75D 109.5 . .
N5' C75' H75E 109.5 . .
N5' C75' H75F 109.5 . .
C74' N5' C75' 120.2(7) . .
C74' N5' C76' 120.1(7) . .
C76' N5' C75' 119.7(7) . .
O12 C74' N5' 128(2) . .
O12 C74' H74' 116.0 . .
N5' C74' H74' 116.0 . .
N5' C76' H76D 109.5 . .
N5' C76' H76E 109.5 . .
N5' C76' H76F 109.5 . .
H76D C76' H76E 109.5 . .
H76D C76' H76F 109.5 . .
H76E C76' H76F 109.5 . .

loop_
_geom_bond_atom_site_label_1
_geom_bond_atom_site_label_2
_geom_bond_distance
_geom_bond_site_symmetry_2
Tb1 Tb1 3.8599(10) 3_756
Tb1 O1 2.360(7) .
Tb1 O1 2.367(7) 3_756
Tb1 O2 2.314(8) .
Tb1 O4 2.311(8) .
Tb1 O5 2.329(8) .
Tb1 O12 2.323(9) .
Tb1 N1 2.468(9) .
Tb1 N2 2.569(10) .
Tb2 O6 2.349(8) .
Tb2 O7 2.290(10) .
Tb2 O8 2.308(8) .
Tb2 O9 2.337(9) .
Tb2 O10 2.311(8) .
Tb2 O11 2.413(8) .
Tb2 N3 2.572(9) .
Tb2 N4 2.556(10) .
O1 Tb1 2.367(7) 3_756
O1 C2 1.360(14) .
O2 C11 1.272(14) .
O3 H3 0.8400 .
O3 N4 1.383(11) .
O4 C20 1.277(14) .
O5 C22 1.262(13) .
O6 C35 1.263(15) .
O7 C37 1.274(14) .
O8 C50 1.313(16) .
O9 C52 1.246(15) .
O10 C65 1.276(13) .
O11 C67 1.302(13) .
O12 C74 1.235(9) .
O12 C74' 1.233(10) .
N1 C1 1.367(14) .
N1 C9 1.341(15) .
N2 N3 1.385(12) .
N2 C10 1.277(14) .
N3 C11 1.357(15) .
N4 C12 1.292(14) .
C1 C2 1.433(16) .
C1 C6 1.407(16) .
C2 C3 1.396(16) .
C3 H3A 0.9500 .
C3 C4 1.384(17) .
C4 H4 0.9500 .
C4 C5 1.374(17) .
C5 H5 0.9500 .
C5 C6 1.424(16) .
C6 C7 1.411(17) .
C7 H7 0.9500 .
C7 C8 1.350(17) .
C8 H8 0.9500 .
C8 C9 1.398(17) .
C9 C10 1.473(16) .
C10 H10 0.9500 .
C11 C12 1.491(15) .
C12 C13 1.470(17) .
C13 H13A 0.9800 .
C13 H13B 0.9800 .
C13 H13C 0.9800 .
C14 H14 0.9500 .
C14 C15 1.34(2) .
C14 C19 1.406(19) .
C15 H15 0.9500 .
C15 C16 1.38(3) .
C16 H16 0.9500 .
C16 C17 1.40(3) .
C17 H17 0.9500 .
C17 C18 1.36(2) .
C18 H18 0.9500 .
C18 C19 1.406(18) .
C19 C20 1.494(17) .
C20 C21 1.415(17) .
C21 H21 0.9500 .
C21 C22 1.365(17) .
C22 C23 1.492(17) .
C23 C24 1.389(18) .
C23 C28 1.37(2) .
C24 H24 0.9500 .
C24 C25 1.37(2) .
C25 H25 0.9500 .
C25 C26 1.34(2) .
C26 H26 0.9500 .
C26 C27 1.37(3) .
C27 H27 0.9500 .
C27 C28 1.39(2) .
C28 H28 0.9500 .
C29 H29 0.9500 .
C29 C30 1.400(19) .
C29 C34 1.41(2) .
C30 H30 0.9500 .
C30 C31 1.37(2) .
C31 H31 0.9500 .
C31 C32 1.36(2) .
C32 H32 0.9500 .
C32 C33 1.40(2) .
C33 H33 0.9500 .
C33 C34 1.377(19) .
C34 C35 1.522(18) .
C35 C36 1.398(19) .
C36 H36 0.9500 .
C36 C37 1.402(18) .
C37 C38 1.506(18) .
C38 C39 1.368(18) .
C38 C43 1.395(18) .
C39 H39 0.9500 .
C39 C40 1.346(19) .
C40 H40 0.9500 .
C40 C41 1.41(2) .
C41 H41 0.9500 .
C41 C42 1.37(2) .
C42 H42 0.9500 .
C42 C43 1.35(2) .
C43 H43 0.9500 .
C44 H44 0.9500 .
C44 C45 1.3900 .
C44 C49 1.3900 .
C45 H45 0.9500 .
C45 C46 1.3900 .
C46 H46 0.9500 .
C46 C47 1.3900 .
C47 H47 0.9500 .
C47 C48 1.3900 .
C48 H48 0.9500 .
C48 C49 1.3900 .
C49 C50 1.548(17) .
C50 C49' 1.45(3) .
C50 C51 1.38(2) .
C44' H44' 0.9500 .
C44' C45' 1.3900 .
C44' C49' 1.3900 .
C45' H45' 0.9500 .
C45' C46' 1.3900 .
C46' H46' 0.9500 .
C46' C47' 1.3900 .
C47' H47' 0.9500 .
C47' C48' 1.3900 .
C48' H48' 0.9500 .
C48' C49' 1.3900 .
C51 H51 0.9500 .
C51 C52 1.41(2) .
C52 C53 1.509(19) .
C53 C54 1.380(18) .
C53 C58 1.37(2) .
C54 H54 0.9500 .
C54 C55 1.34(2) .
C55 H55 0.9500 .
C55 C56 1.40(2) .
C56 H56 0.9500 .
C56 C57 1.39(2) .
C57 H57 0.9500 .
C57 C58 1.34(2) .
C58 H58 0.9500 .
C59 H59 0.9500 .
C59 C60 1.385(18) .
C59 C64 1.386(17) .
C60 H60 0.9500 .
C60 C61 1.340(19) .
C61 H61 0.9500 .
C61 C62 1.39(2) .
C62 H62 0.9500 .
C62 C63 1.36(2) .
C63 H63 0.9500 .
C63 C64 1.385(17) .
C64 C65 1.511(17) .
C65 C66 1.410(17) .
C66 H66 0.9500 .
C66 C67 1.357(17) .
C67 C68 1.486(16) .
C68 C69 1.383(18) .
C68 C73 1.395(18) .
C69 H69 0.9500 .
C69 C70 1.385(18) .
C70 H70 0.9500 .
C70 C71 1.37(2) .
C71 H71 0.9500 .
C71 C72 1.38(2) .
C72 H72 0.9500 .
C72 C73 1.365(19) .
C73 H73 0.9500 .
N7 C79 1.17(3) .
C79 C80 1.32(3) .
C80 H80A 0.9800 .
C80 H80B 0.9800 .
C80 H80C 0.9800 .
N5 C74 1.455(9) .
N5 C76 1.474(9) .
N5 C75 1.476(9) .
C74 H74 0.9500 .
C76 H76A 0.9800 .
C76 H76B 0.9800 .
C76 H76C 0.9800 .
C75 H75A 0.9800 .
C75 H75B 0.9800 .
C75 H75C 0.9800 .
C75' H75D 0.9800 .
C75' H75E 0.9800 .
C75' H75F 0.9800 .
C75' N5' 1.474(9) .
N5' C74' 1.464(9) .
N5' C76' 1.473(9) .
C74' H74' 0.9500 .
C76' H76D 0.9800 .
C76' H76E 0.9800 .
C76' H76F 0.9800 .

loop_
_geom_torsion_atom_site_label_1
_geom_torsion_atom_site_label_2
_geom_torsion_atom_site_label_3
_geom_torsion_atom_site_label_4
_geom_torsion
_geom_torsion_site_symmetry_1
Tb1 O1 C2 C1 7.3(12) .
Tb1 O1 C2 C1 -145.8(8) 3_756
Tb1 O1 C2 C3 37.1(14) 3_756
Tb1 O1 C2 C3 -169.9(8) .
Tb1 O2 C11 N3 7.1(16) .
Tb1 O2 C11 C12 -173.9(7) .
Tb1 O4 C20 C19 146.7(8) .
Tb1 O4 C20 C21 -34.8(16) .
Tb1 O5 C22 C21 13.4(18) .
Tb1 O5 C22 C23 -167.5(7) .
Tb1 O12 C74 N5 158.7(9) .
Tb1 O12 C74' N5' -151.4(19) .
Tb1 N1 C1 C2 -9.1(12) .
Tb1 N1 C1 C6 171.0(8) .
Tb1 N1 C9 C8 -171.3(9) .
Tb1 N1 C9 C10 7.3(14) .
Tb1 N2 N3 Tb2 -179.1(4) .
Tb1 N2 N3 C11 -2.7(11) .
Tb1 N2 C10 C9 -1.2(14) .
Tb2 O6 C35 C34 147.7(8) .
Tb2 O6 C35 C36 -22.8(18) .
Tb2 O7 C37 C36 16.3(19) .
Tb2 O7 C37 C38 -158.5(8) .
Tb2 O8 C50 C49 164.5(10) .
Tb2 O8 C50 C49' 144.3(19) .
Tb2 O8 C50 C51 -17(2) .
Tb2 O9 C52 C51 6(2) .
Tb2 O9 C52 C53 -171.3(9) .
Tb2 O10 C65 C64 -156.8(9) .
Tb2 O10 C65 C66 21.4(19) .
Tb2 O11 C67 C66 -4.4(18) .
Tb2 O11 C67 C68 173.7(8) .
Tb2 N3 C11 O2 174.4(8) .
Tb2 N3 C11 C12 -4.5(13) .
Tb2 N4 C12 C11 3.9(14) .
Tb2 N4 C12 C13 -176.2(9) .
O1 C2 C3 C4 178.4(11) .
O2 C11 C12 N4 -178.5(10) .
O2 C11 C12 C13 1.6(16) .
O3 N4 C12 C11 -178.1(9) .
O3 N4 C12 C13 1.8(16) .
O4 C20 C21 C22 2.1(19) .
O5 C22 C23 C24 -162.8(12) .
O5 C22 C23 C28 14.2(17) .
O6 C35 C36 C37 -4(2) .
O7 C37 C38 C39 15.4(17) .
O7 C37 C38 C43 -163.4(12) .
O8 C50 C49' C44' 37(3) .
O8 C50 C49' C48' -146(2) .
O8 C50 C51 C52 2(3) .
O9 C52 C53 C54 -145.0(14) .
O9 C52 C53 C58 32.1(19) .
O10 C65 C66 C67 -4(2) .
O11 C67 C68 C69 -44.9(17) .
O11 C67 C68 C73 133.7(12) .
N1 C1 C2 O1 1.6(14) .
N1 C1 C2 C3 178.9(10) .
N1 C1 C6 C5 178.8(10) .
N1 C1 C6 C7 -0.2(16) .
N1 C9 C10 N2 -3.7(16) .
N2 N3 C11 O2 -2.3(15) .
N2 N3 C11 C12 178.7(9) .
N3 N2 C10 C9 -178.7(10) .
N3 C11 C12 N4 0.5(15) .
N3 C11 C12 C13 -179.4(11) .
C1 N1 C9 C8 -3.2(17) .
C1 N1 C9 C10 175.4(10) .
C1 C2 C3 C4 1.2(17) .
C1 C6 C7 C8 -0.9(18) .
C2 C1 C6 C5 -1.1(16) .
C2 C1 C6 C7 179.9(11) .
C2 C3 C4 C5 1.2(19) .
C3 C4 C5 C6 -3.5(19) .
C4 C5 C6 C1 3.4(17) .
C4 C5 C6 C7 -177.7(12) .
C5 C6 C7 C8 -179.8(12) .
C6 C1 C2 O1 -178.5(10) .
C6 C1 C2 C3 -1.2(16) .
C6 C7 C8 C9 0(2) .
C7 C8 C9 N1 2(2) .
C7 C8 C9 C10 -176.3(12) .
C8 C9 C10 N2 174.9(12) .
C9 N1 C1 C2 -177.9(10) .
C9 N1 C1 C6 2.2(16) .
C10 N2 N3 Tb2 -1.4(14) .
C10 N2 N3 C11 174.9(10) .
C14 C15 C16 C17 0(4) .
C14 C19 C20 O4 26.4(17) .
C14 C19 C20 C21 -152.2(13) .
C15 C14 C19 C18 -3(3) .
C15 C14 C19 C20 175.6(18) .
C15 C16 C17 C18 -1(3) .
C16 C17 C18 C19 0(2) .
C17 C18 C19 C14 1.5(19) .
C17 C18 C19 C20 -176.9(12) .
C18 C19 C20 O4 -155.3(11) .
C18 C19 C20 C21 26.1(17) .
C19 C14 C15 C16 2(4) .
C19 C20 C21 C22 -179.4(11) .
C20 C21 C22 O5 8.5(19) .
C20 C21 C22 C23 -170.4(11) .
C21 C22 C23 C24 16.2(18) .
C21 C22 C23 C28 -166.7(13) .
C22 C23 C24 C25 177.6(14) .
C22 C23 C28 C27 -175.0(17) .
C23 C24 C25 C26 -1(3) .
C24 C23 C28 C27 2(2) .
C24 C25 C26 C27 -1(3) .
C25 C26 C27 C28 4(4) .
C26 C27 C28 C23 -4(3) .
C28 C23 C24 C25 0(2) .
C29 C30 C31 C32 0(2) .
C29 C34 C35 O6 -20.2(16) .
C29 C34 C35 C36 151.0(12) .
C30 C29 C34 C33 4.4(18) .
C30 C29 C34 C35 -174.2(11) .
C30 C31 C32 C33 2(2) .
C31 C32 C33 C34 -1(2) .
C32 C33 C34 C29 -2(2) .
C32 C33 C34 C35 176.0(13) .
C33 C34 C35 O6 161.3(12) .
C33 C34 C35 C36 -27.5(18) .
C34 C29 C30 C31 -3(2) .
C34 C35 C36 C37 -174.6(12) .
C35 C36 C37 O7 8(2) .
C35 C36 C37 C38 -177.2(11) .
C36 C37 C38 C39 -159.5(13) .
C36 C37 C38 C43 21.7(19) .
C37 C38 C39 C40 -179.0(13) .
C37 C38 C43 C42 179.3(14) .
C38 C39 C40 C41 0(2) .
C39 C38 C43 C42 0(2) .
C39 C40 C41 C42 0(2) .
C40 C41 C42 C43 0(2) .
C41 C42 C43 C38 0(2) .
C43 C38 C39 C40 0(2) .
C44 C45 C46 C47 0.0 .
C44 C49 C50 O8 -4.7(18) .
C44 C49 C50 C51 176.6(15) .
C45 C44 C49 C48 0.0 .
C45 C44 C49 C50 -172.6(15) .
C45 C46 C47 C48 0.0 .
C46 C47 C48 C49 0.0 .
C47 C48 C49 C44 0.0 .
C47 C48 C49 C50 172.4(15) .
C48 C49 C50 O8 -177.2(11) .
C48 C49 C50 C51 4(2) .
C49 C44 C45 C46 0.0 .
C49 C50 C51 C52 -179.6(16) .
C50 C51 C52 O9 3(3) .
C50 C51 C52 C53 -179.4(16) .
C44' C45' C46' C47' 0.0 .
C45' C44' C49' C50 177(3) .
C45' C44' C49' C48' 0.0 .
C45' C46' C47' C48' 0.0 .
C46' C47' C48' C49' 0.0 .
C47' C48' C49' C50 -176(3) .
C47' C48' C49' C44' 0.0 .
C49' C50 C51 C52 -160(2) .
C49' C44' C45' C46' 0.0 .
C51 C50 C49' C44' -159.9(19) .
C51 C50 C49' C48' 16(4) .
C51 C52 C53 C54 37(2) .
C51 C52 C53 C58 -145.7(16) .
C52 C53 C54 C55 177.5(15) .
C52 C53 C58 C57 -178.7(15) .
C53 C54 C55 C56 0(3) .
C54 C53 C58 C57 -1(2) .
C54 C55 C56 C57 0(3) .
C55 C56 C57 C58 -1(3) .
C56 C57 C58 C53 2(3) .
C58 C53 C54 C55 0(2) .
C59 C60 C61 C62 2(2) .
C59 C64 C65 O10 -2.7(17) .
C59 C64 C65 C66 179.1(12) .
C60 C59 C64 C63 2(2) .
C60 C59 C64 C65 178.3(12) .
C60 C61 C62 C63 -2(3) .
C61 C62 C63 C64 1(3) .
C62 C63 C64 C59 -1(2) .
C62 C63 C64 C65 -177.5(14) .
C63 C64 C65 O10 173.8(13) .
C63 C64 C65 C66 -4.5(19) .
C64 C59 C60 C61 -2(2) .
C64 C65 C66 C67 174.1(12) .
C65 C66 C67 O11 -3(2) .
C65 C66 C67 C68 179.0(12) .
C66 C67 C68 C69 133.3(13) .
C66 C67 C68 C73 -48.1(17) .
C67 C68 C69 C70 -178.3(12) .
C67 C68 C73 C72 179.1(13) .
C68 C69 C70 C71 -1(2) .
C69 C68 C73 C72 -2(2) .
C69 C70 C71 C72 -2(2) .
C70 C71 C72 C73 3(2) .
C71 C72 C73 C68 -1(2) .
C73 C68 C69 C70 3.1(19) .
C76 N5 C74 O12 175.6(18) .
C75 N5 C74 O12 -4.3(18) .
C75' N5' C74' O12 12(4) .
C76' N5' C74' O12 -168(4) .
